data_7049224
loop_
_publ_author_name
'Netzsch, Philip'
'H\"ammer, Matthias'
'Gross, Peter'
'Bariss, Harijs'
'Block, Theresa'
'Heletta, Lukas'
'P\"ottgen, Rainer'
'Bruns, J\"orn'
'Huppertz, Hubert'
'H\"oppe, Henning A'

_publ_section_title
;
 RE<sub>2</sub>[B<sub>2</sub>(SO<sub>4</sub>)<sub>6</sub>] (RE = Y, La-Nd,
 Sm, Eu, Tb-Lu): a silicate-analogous host structure with weak
 coordination behaviour.
;
_journal_issue 13
_journal_name_full 'Dalton transactions (Cambridge, England : 2003)'
_journal_page_first 4387
_journal_page_last 4397
_journal_paper_doi 10.1039/c9dt00445a
_journal_volume 48
_journal_year 2019
_chemical_formula_sum 'B2 O24 S6 Sm2'
_chemical_formula_weight 898.68
_space_group_crystal_system monoclinic
_space_group_IT_number 15
_space_group_name_Hall '-C 2yc'
_space_group_name_H-M_alt 'C 1 2/c 1'
_symmetry_space_group_name_Hall '-C 2yc'
_symmetry_space_group_name_H-M 'C 1 2/c 1'
_audit_creation_method SHELXL-2014/7
_cell_angle_alpha 90
_cell_angle_beta 93.567(6)
_cell_angle_gamma 90
_cell_formula_units_Z 4
_cell_length_a 13.636(3)
_cell_length_b 11.492(3)
_cell_length_c 11.112(2)
_cell_measurement_reflns_used 19598
_cell_measurement_temperature 298(2)
_cell_measurement_theta_max 29.998
_cell_measurement_theta_min 2.320
_cell_volume 1737.9(7)
_computing_structure_refinement 'SHELXL-2014/7 (Sheldrick, 2014)'
_diffrn_ambient_temperature 298(2)
_diffrn_measured_fraction_theta_full 1.000
_diffrn_measured_fraction_theta_max 1.000
_diffrn_measurement_device_type 'Bruker D8 Venture'
_diffrn_measurement_method 'omega scan'
_diffrn_radiation_monochromator graphite
_diffrn_radiation_source 'fine-focus sealed tube'
_diffrn_radiation_type MoK\a
_diffrn_radiation_wavelength 0.71073
_diffrn_reflns_av_R_equivalents 0.0369
_diffrn_reflns_av_unetI/netI 0.0200
_diffrn_reflns_Laue_measured_fraction_full 1.000
_diffrn_reflns_Laue_measured_fraction_max 1.000
_diffrn_reflns_limit_h_max 19
_diffrn_reflns_limit_h_min -19
_diffrn_reflns_limit_k_max 16
_diffrn_reflns_limit_k_min -16
_diffrn_reflns_limit_l_max 15
_diffrn_reflns_limit_l_min -15
_diffrn_reflns_number 19598
_diffrn_reflns_point_group_measured_fraction_full 1.000
_diffrn_reflns_point_group_measured_fraction_max 1.000
_diffrn_reflns_theta_full 25.242
_diffrn_reflns_theta_max 29.998
_diffrn_reflns_theta_min 2.320
_exptl_absorpt_coefficient_mu 7.546
_exptl_absorpt_correction_type multi-scan
_exptl_absorpt_process_details
; 
 multi-scan absorption correction using SADABS 
(G. M. Sheldrick, (1996). SADABS. Program for Empirical 
Absorption Correction. University of G\"ottingen, Germany.)
;
_exptl_crystal_colour colourless
_exptl_crystal_density_diffrn 3.435
_exptl_crystal_description block
_exptl_crystal_F_000 1688
_exptl_crystal_size_max 0.106
_exptl_crystal_size_mid 0.099
_exptl_crystal_size_min 0.035
_exptl_transmission_factor_max 0.7479
_exptl_transmission_factor_min 0.6730
_refine_diff_density_max 0.589
_refine_diff_density_min -0.629
_refine_diff_density_rms 0.123
_refine_ls_extinction_coef 0.00014(4)
_refine_ls_extinction_expression Fc^*^=kFc[1+0.001xFc^2^\l^3^/sin(2\q)]^-1/4^
_refine_ls_extinction_method 'SHELXL-2014/7 (Sheldrick 2014'
_refine_ls_goodness_of_fit_ref 1.002
_refine_ls_hydrogen_treatment undef
_refine_ls_matrix_type full
_refine_ls_number_parameters 155
_refine_ls_number_reflns 2543
_refine_ls_number_restraints 0
_refine_ls_restrained_S_all 1.002
_refine_ls_R_factor_all 0.0205
_refine_ls_R_factor_gt 0.0163
_refine_ls_shift/su_max 0.003
_refine_ls_shift/su_mean 0.000
_refine_ls_structure_factor_coef Fsqd
_refine_ls_weighting_details 'w=1/[\s^2^(Fo^2^)+(0.0196P)^2^+3.7024P] where P=(Fo^2^+2Fc^2^)/3'
_refine_ls_weighting_scheme calc
_refine_ls_wR_factor_gt 0.0370
_refine_ls_wR_factor_ref 0.0381
_reflns_Friedel_coverage 0.000
_reflns_number_gt 2305
_reflns_number_total 2543
_reflns_threshold_expression 'I > 2\s(I)'
_cod_data_source_file c9dt00445a11.cif
_cod_data_source_block mo_PN163_0m
_cod_depositor_comments 'Adding full bibliography for 7049219--7049233.cif.'
_cod_original_cell_volume 1738.0(7)
_cod_database_code 7049224
_shelx_shelxl_version_number 2014/7
_shelx_space_group_comment
;
The symmetry employed for this shelxl refinement is uniquely defined
by the following loop, which should always be used as a source of
symmetry information in preference to the above space-group names.
They are only intended as comments.
;

loop_
_space_group_symop_operation_xyz
'x, y, z'
'-x, y, -z+1/2'
'x+1/2, y+1/2, z'
'-x+1/2, y+1/2, -z+1/2'
'-x, -y, -z'
'x, -y, z-1/2'
'-x+1/2, -y+1/2, -z'
'x+1/2, -y+1/2, z-1/2'

loop_
_atom_site_label
_atom_site_type_symbol
_atom_site_fract_x
_atom_site_fract_y
_atom_site_fract_z
_atom_site_U_iso_or_equiv
_atom_site_adp_type
_atom_site_occupancy
_atom_site_site_symmetry_order
_atom_site_calc_flag
Sm1 Sm 0.31220(2) 0.04808(2) 0.84446(2) 0.00698(4) Uani 1 1 d
B1 B 0.49931(19) 0.3302(2) 1.0279(2) 0.0089(5) Uani 1 1 d
S1 S 0.36252(4) -0.20180(5) 0.63874(5) 0.00699(10) Uani 1 1 d
S2 S 0.57790(4) 0.15012(5) 0.91951(5) 0.00772(10) Uani 1 1 d
S3 S 0.62776(4) 0.51277(5) 1.07689(5) 0.00805(10) Uani 1 1 d
O11 O 0.37945(13) -0.11089(15) 0.72738(16) 0.0141(3) Uani 1 1 d
O12 O 0.19439(13) 0.20242(16) 0.81718(16) 0.0144(4) Uani 1 1 d
O13 O 0.32060(13) 0.15768(15) 1.02438(15) 0.0119(3) Uani 1 1 d
O14 O 0.46549(12) -0.24972(15) 0.61754(15) 0.0109(3) Uani 1 1 d
O21 O 0.61540(16) 0.08454(19) 1.02236(18) 0.0241(4) Uani 1 1 d
O22 O 0.48015(13) 0.11498(18) 0.87874(17) 0.0200(4) Uani 1 1 d
O23 O 0.64650(13) 0.15141(17) 0.82538(16) 0.0162(4) Uani 1 1 d
O24 O 0.57472(13) 0.27777(15) 0.95930(17) 0.0142(4) Uani 1 1 d
O31 O 0.18648(13) -0.01826(16) 0.68784(17) 0.0148(4) Uani 1 1 d
O32 O 0.17622(13) -0.01901(16) 0.97074(16) 0.0147(4) Uani 1 1 d
O33 O 0.58123(13) 0.63215(15) 1.06006(16) 0.0126(3) Uani 1 1 d
O34 O 0.54196(12) 0.43139(14) 1.09604(15) 0.0100(3) Uani 1 1 d

loop_
_atom_site_aniso_label
_atom_site_aniso_U_11
_atom_site_aniso_U_22
_atom_site_aniso_U_33
_atom_site_aniso_U_23
_atom_site_aniso_U_13
_atom_site_aniso_U_12
Sm1 0.00699(6) 0.00780(6) 0.00616(6) -0.00024(4) 0.00064(4) 0.00036(4)
B1 0.0089(11) 0.0072(11) 0.0107(11) -0.0007(9) 0.0009(9) -0.0002(9)
S1 0.0072(2) 0.0065(2) 0.0073(2) -0.00008(19) 0.00055(19) 0.00042(19)
S2 0.0081(2) 0.0073(2) 0.0079(2) -0.00082(19) 0.00138(19) 0.00055(19)
S3 0.0069(2) 0.0076(2) 0.0095(2) 0.00124(19) 0.00004(19) -0.00089(19)
O11 0.0127(8) 0.0131(8) 0.0163(9) -0.0072(7) -0.0016(7) 0.0028(7)
O12 0.0133(8) 0.0152(9) 0.0149(8) -0.0050(7) 0.0016(7) 0.0052(7)
O13 0.0113(8) 0.0134(8) 0.0109(8) -0.0040(6) 0.0004(6) -0.0015(6)
O14 0.0080(8) 0.0118(8) 0.0128(8) -0.0042(6) -0.0008(6) 0.0029(6)
O21 0.0312(11) 0.0237(10) 0.0173(9) 0.0086(8) 0.0009(8) 0.0131(9)
O22 0.0102(8) 0.0297(11) 0.0205(10) -0.0091(8) 0.0036(7) -0.0091(8)
O23 0.0133(9) 0.0215(9) 0.0145(8) -0.0061(7) 0.0078(7) -0.0029(7)
O24 0.0133(8) 0.0071(7) 0.0232(9) -0.0030(7) 0.0092(7) -0.0008(6)
O31 0.0119(8) 0.0153(9) 0.0164(8) -0.0041(7) -0.0052(7) 0.0016(7)
O32 0.0137(9) 0.0151(8) 0.0162(9) -0.0025(7) 0.0077(7) -0.0041(7)
O33 0.0146(8) 0.0073(8) 0.0152(8) 0.0012(6) -0.0040(7) 0.0006(6)
O34 0.0090(8) 0.0091(8) 0.0125(8) -0.0007(6) 0.0035(6) -0.0032(6)

loop_
_atom_type_symbol
_atom_type_description
_atom_type_scat_dispersion_real
_atom_type_scat_dispersion_imag
_atom_type_scat_source
B B 0.0013 0.0007 'International Tables Vol C Tables 4.2.6.8 and 6.1.1.4'
O O 0.0106 0.0060 'International Tables Vol C Tables 4.2.6.8 and 6.1.1.4'
S S 0.1246 0.1234 'International Tables Vol C Tables 4.2.6.8 and 6.1.1.4'
Sm Sm -0.1638 3.4418 'International Tables Vol C Tables 4.2.6.8 and 6.1.1.4'

loop_
_geom_angle_atom_site_label_1
_geom_angle_atom_site_label_2
_geom_angle_atom_site_label_3
_geom_angle
_geom_angle_site_symmetry_1
_geom_angle_site_symmetry_3
O21 Sm1 O23 137.95(7) 5_657 2_656
O21 Sm1 O13 79.20(7) 5_657 .
O23 Sm1 O13 114.40(7) 2_656 .
O21 Sm1 O12 145.80(7) 5_657 .
O23 Sm1 O12 73.41(6) 2_656 .
O13 Sm1 O12 73.10(6) . .
O21 Sm1 O22 75.28(8) 5_657 .
O23 Sm1 O22 72.05(7) 2_656 .
O13 Sm1 O22 72.66(6) . .
O12 Sm1 O22 113.83(7) . .
O21 Sm1 O11 71.86(7) 5_657 .
O23 Sm1 O11 80.37(7) 2_656 .
O13 Sm1 O11 147.86(6) . .
O12 Sm1 O11 138.83(6) . .
O22 Sm1 O11 86.49(6) . .
O21 Sm1 O31 119.76(7) 5_657 .
O23 Sm1 O31 77.29(7) 2_656 .
O13 Sm1 O31 138.76(6) . .
O12 Sm1 O31 73.21(6) . .
O22 Sm1 O31 144.22(6) . .
O11 Sm1 O31 70.40(6) . .
O21 Sm1 O32 74.94(7) 5_657 .
O23 Sm1 O32 146.35(6) 2_656 .
O13 Sm1 O32 71.91(6) . .
O12 Sm1 O32 77.64(6) . .
O22 Sm1 O32 137.05(6) . .
O11 Sm1 O32 112.36(6) . .
O31 Sm1 O32 78.25(6) . .
O24 B1 O14 111.2(2) . 6_556
O24 B1 O34 108.99(19) . .
O14 B1 O34 106.19(19) 6_556 .
O24 B1 O33 107.14(19) . 5_667
O14 B1 O33 112.46(19) 6_556 5_667
O34 B1 O33 110.87(19) . 5_667
O11 S1 O12 112.65(11) . 4_546
O11 S1 O13 112.44(11) . 6
O12 S1 O13 111.78(10) 4_546 6
O11 S1 O14 104.74(10) . .
O12 S1 O14 107.01(10) 4_546 .
O13 S1 O14 107.70(10) 6 .
O21 S2 O22 112.35(13) . .
O21 S2 O23 111.51(12) . .
O22 S2 O23 113.80(11) . .
O21 S2 O24 106.71(12) . .
O22 S2 O24 108.48(11) . .
O23 S2 O24 103.29(11) . .
O31 S3 O32 117.29(12) 8_556 3
O31 S3 O33 105.89(11) 8_556 .
O32 S3 O33 109.82(11) 3 .
O31 S3 O34 107.49(10) 8_556 .
O32 S3 O34 110.84(10) 3 .
O33 S3 O34 104.67(10) . .
S1 O11 Sm1 148.32(11) . .
S1 O12 Sm1 152.49(11) 4_556 .
S1 O13 Sm1 157.46(11) 6_556 .
B1 O14 S1 131.51(16) 6 .
S2 O21 Sm1 167.31(14) . 5_657
S2 O22 Sm1 170.59(13) . .
S2 O23 Sm1 141.35(11) . 2_656
B1 O24 S2 125.67(16) . .
S3 O31 Sm1 156.28(12) 8_455 .
S3 O32 Sm1 140.71(11) 3_445 .
B1 O33 S3 129.01(15) 5_667 .
B1 O34 S3 133.53(16) . .

loop_
_geom_bond_atom_site_label_1
_geom_bond_atom_site_label_2
_geom_bond_distance
_geom_bond_site_symmetry_2
Sm1 O21 2.3033(19) 5_657
Sm1 O23 2.3284(18) 2_656
Sm1 O13 2.3597(17) .
Sm1 O12 2.3997(18) .
Sm1 O22 2.4234(19) .
Sm1 O11 2.4534(17) .
Sm1 O31 2.4856(18) .
Sm1 O32 2.5151(18) .
B1 O24 1.448(3) .
B1 O14 1.455(3) 6_556
B1 O34 1.487(3) .
B1 O33 1.488(3) 5_667
S1 O11 1.4445(18) .
S1 O12 1.4494(18) 4_546
S1 O13 1.4521(17) 6
S1 O14 1.5400(17) .
S2 O21 1.436(2) .
S2 O22 1.4386(19) .
S2 O23 1.4461(18) .
S2 O24 1.5335(18) .
S3 O31 1.4292(19) 8_556
S3 O32 1.4346(18) 3
S3 O33 1.5182(18) .
S3 O34 1.5231(17) .
O12 S1 1.4494(18) 4_556
O13 S1 1.4521(17) 6_556
O14 B1 1.455(3) 6
O21 Sm1 2.3034(19) 5_657
O23 Sm1 2.3284(18) 2_656
O31 S3 1.4291(19) 8_455
O32 S3 1.4346(18) 3_445
O33 B1 1.488(3) 5_667
